data_4065916
loop_
_publ_author_name
'C\'ampora, Juan'
'Palma, Pilar'
'P\'erez, Carmen M.'
'Rodr\'iguez-Delgado, Antonio'
'\'Alvarez, Eleuterio'
'Guti\'errez-Puebla, Enrique'

_publ_section_title
;
 Synthesis and Reactions of Manganese(II) Dialkyl Complexes Containing
 Monodentate and Bidentate Nitrogen Ligands
;
_journal_issue 13
_journal_name_full Organometallics
_journal_page_first 2960
_journal_paper_doi 10.1021/om100190g
_journal_volume 29
_journal_year 2010
_chemical_formula_moiety 'C26 H54 Mn2 N2 Si4'
_chemical_formula_sum 'C26 H54 Mn2 N2 Si4'
_chemical_formula_weight 616.95
_chemical_name_systematic
; 
 ? 
;
_space_group_IT_number 15
_symmetry_cell_setting monoclinic
_symmetry_space_group_name_Hall '-C 2yc'
_symmetry_space_group_name_H-M 'C 1 2/c 1'
_atom_sites_solution_hydrogens geom
_atom_sites_solution_primary direct
_atom_sites_solution_secondary difmap
_audit_creation_method SHELXL-97
_cell_angle_alpha 90.00
_cell_angle_beta 110.27(2)
_cell_angle_gamma 90.00
_cell_formula_units_Z 4
_cell_length_a 17.769(2)
_cell_length_b 10.917(2)
_cell_length_c 20.009(3)
_cell_measurement_reflns_used 985
_cell_measurement_temperature 293(2)
_cell_measurement_theta_max 27.27
_cell_measurement_theta_min 3.79
_cell_volume 3641.1(11)
_computing_cell_refinement 'SAINT+ v. 6.04 (Bruker-AXS, 2001)'
_computing_data_collection 'SMART v. 5.625 (Bruker-AXS, 2001)'
_computing_data_reduction 'SAINT+ v. 6.04 (Bruker-AXS, 2001)'
_computing_molecular_graphics 'xp program, SHELXTL v. 6.10, BRUKER, 2000'
_computing_publication_material 'XCIF program, SHELXTL v. 6.10, Bruker, 2000'
_computing_structure_refinement 'SHELXL-97 (Sheldrick, 1997)'
_computing_structure_solution 'SHELXS-97 (Sheldrick, 1990)'
_diffrn_ambient_temperature 293(2)
_diffrn_measured_fraction_theta_full 0.988
_diffrn_measured_fraction_theta_max 0.988
_diffrn_measurement_device_type 'BRUKER SMART 1000 3-circle with CCD system'
_diffrn_measurement_method '\w scans with narrow frames'
_diffrn_radiation_monochromator graphite
_diffrn_radiation_source 'fine-focus sealed tube'
_diffrn_radiation_type MoK\a
_diffrn_radiation_wavelength 0.71073
_diffrn_reflns_av_R_equivalents 0.0709
_diffrn_reflns_av_sigmaI/netI 0.0946
_diffrn_reflns_limit_h_max 24
_diffrn_reflns_limit_h_min -21
_diffrn_reflns_limit_k_max 15
_diffrn_reflns_limit_k_min -7
_diffrn_reflns_limit_l_max 28
_diffrn_reflns_limit_l_min -28
_diffrn_reflns_number 12299
_diffrn_reflns_theta_full 31.08
_diffrn_reflns_theta_max 31.08
_diffrn_reflns_theta_min 3.79
_diffrn_standards_decay_% 0
_exptl_absorpt_coefficient_mu 0.841
_exptl_absorpt_correction_T_max 0.775
_exptl_absorpt_correction_T_min 0.671
_exptl_absorpt_correction_type multi-scan
_exptl_absorpt_process_details
; 
 SADABS v. 2.03: Area-Detector Absorption Correction.
 (1997-2001) Bruker-AXS within SAINT+ package, v. 6.04
;
_exptl_crystal_colour orange
_exptl_crystal_density_diffrn 1.125
_exptl_crystal_density_method 'not measured'
_exptl_crystal_description prism
_exptl_crystal_F_000 1320
_exptl_crystal_size_max 0.50
_exptl_crystal_size_mid 0.40
_exptl_crystal_size_min 0.30
_refine_diff_density_max 0.339
_refine_diff_density_min -0.401
_refine_diff_density_rms 0.061
_refine_ls_extinction_method none
_refine_ls_goodness_of_fit_ref 1.033
_refine_ls_hydrogen_treatment mixed
_refine_ls_matrix_type full
_refine_ls_number_parameters 262
_refine_ls_number_reflns 5810
_refine_ls_number_restraints 0
_refine_ls_restrained_S_all 1.033
_refine_ls_R_factor_all 0.0731
_refine_ls_R_factor_gt 0.0345
_refine_ls_shift/su_max 0.002
_refine_ls_shift/su_mean 0.000
_refine_ls_structure_factor_coef Fsqd
_refine_ls_weighting_details 'calc w=1/[\s^2^(Fo^2^)+(0.0267P)^2^+0.0000P] where P=(Fo^2^+2Fc^2^)/3'
_refine_ls_weighting_scheme calc
_refine_ls_wR_factor_gt 0.0649
_refine_ls_wR_factor_ref 0.0691
_reflns_number_gt 3048
_reflns_number_total 5810
_reflns_threshold_expression >2sigma(I)
_cod_data_source_file om100190g_si_001.cif
_cod_data_source_block 8
_cod_depositor_comments
;
The following automatic conversions were performed:

'_symmetry_cell_setting' value 'Monoclinic' changed to 'monoclinic'
according to /home/saulius/struct/CIF-dictionaries/cif_core.dic
dictionary named 'cif_core.dic' version 2.4.1 from 2010-06-29.

Automatic conversion script
Id: cif_fix_values 1715 2011-07-08 13:25:40Z adriana 
;
_cod_original_sg_symbol_H-M C2/c
_cod_database_code 4065916

loop_
_symmetry_equiv_pos_as_xyz
'x, y, z'
'-x, y, -z+1/2'
'x+1/2, y+1/2, z'
'-x+1/2, y+1/2, -z+1/2'
'-x, -y, -z'
'x, -y, z-1/2'
'-x+1/2, -y+1/2, -z'
'x+1/2, -y+1/2, z-1/2'

loop_
_atom_site_label
_atom_site_type_symbol
_atom_site_fract_x
_atom_site_fract_y
_atom_site_fract_z
_atom_site_U_iso_or_equiv
_atom_site_adp_type
_atom_site_occupancy
_atom_site_symmetry_multiplicity
_atom_site_calc_flag
Mn1 Mn 0.968892(14) 0.08605(2) 0.035088(13) 0.02798(8) Uani 1 1 d
Si2 Si 0.79704(3) 0.06086(5) -0.09419(3) 0.03745(14) Uani 1 1 d
N1 N 0.93317(8) -0.02230(13) 0.11347(7) 0.0322(3) Uani 1 1 d
C3 C 0.93303(15) -0.1443(2) 0.11189(13) 0.0576(6) Uani 1 1 d
C2 C 0.96423(12) 0.27583(18) 0.05673(12) 0.0396(5) Uani 1 1 d
C7 C 0.90682(12) 0.0295(2) 0.16124(11) 0.0435(5) Uani 1 1 d
C21 C 0.79481(18) 0.2240(2) -0.12320(17) 0.0676(8) Uani 1 1 d
C1 C 0.90050(10) -0.0014(2) -0.06694(10) 0.0348(4) Uani 1 1 d
C23 C 0.72959(14) -0.0276(3) -0.17196(16) 0.0612(7) Uani 1 1 d
C4 C 0.90694(19) -0.2145(2) 0.15589(17) 0.0824(10) Uani 1 1 d
C6 C 0.87989(15) -0.0350(2) 0.20703(12) 0.0596(7) Uani 1 1 d
C22 C 0.75619(18) 0.0534(5) -0.02072(19) 0.0889(12) Uani 1 1 d
Si1 Si 1.05123(3) 0.35765(5) 0.11642(3) 0.03663(13) Uani 1 1 d
C11 C 1.0264(2) 0.5140(2) 0.14172(17) 0.0668(8) Uani 1 1 d
C5 C 0.87998(17) -0.1596(2) 0.20393(15) 0.0728(8) Uani 1 1 d
C12 C 1.0962(2) 0.2718(3) 0.20201(15) 0.0682(8) Uani 1 1 d
C13 C 1.12913(19) 0.3790(3) 0.07484(19) 0.0688(7) Uani 1 1 d
H11 H 0.9133(11) 0.0144(18) -0.1077(10) 0.050(6) Uiso 1 1 d
H12 H 0.8922(11) -0.0784(18) -0.0643(9) 0.035(5) Uiso 1 1 d
H3 H 0.9520(12) -0.178(2) 0.0799(11) 0.062(6) Uiso 1 1 d
H6 H 0.8635(12) 0.002(2) 0.2381(11) 0.061(6) Uiso 1 1 d
H231 H 0.6749(14) 0.000(2) -0.1829(10) 0.060(6) Uiso 1 1 d
H7 H 0.9080(11) 0.1058(19) 0.1608(11) 0.044(6) Uiso 1 1 d
H222 H 0.783(2) 0.084(4) 0.020(2) 0.152(18) Uiso 1 1 d
H5 H 0.8654(13) -0.205(2) 0.2339(12) 0.070(7) Uiso 1 1 d
H4 H 0.9043(14) -0.295(2) 0.1494(13) 0.076(8) Uiso 1 1 d
H21 H 0.9476(13) 0.317(2) 0.0133(13) 0.071(7) Uiso 1 1 d
H121 H 1.058(2) 0.261(3) 0.2232(19) 0.133(15) Uiso 1 1 d
H232 H 0.7455(15) -0.017(3) -0.2134(14) 0.087(10) Uiso 1 1 d
H112 H 1.0644(16) 0.549(2) 0.1707(13) 0.077(9) Uiso 1 1 d
H122 H 1.1094(17) 0.204(3) 0.1964(15) 0.092(11) Uiso 1 1 d
H131 H 1.1704(18) 0.420(3) 0.1010(16) 0.096(10) Uiso 1 1 d
H211 H 0.7370(18) 0.256(3) -0.1438(15) 0.112(10) Uiso 1 1 d
H22 H 0.9261(14) 0.287(2) 0.0720(12) 0.075(8) Uiso 1 1 d
H212 H 0.8182(17) 0.267(3) -0.0862(16) 0.102(10) Uiso 1 1 d
H111 H 0.9821(19) 0.509(3) 0.1633(17) 0.125(13) Uiso 1 1 d
H132 H 1.1514(14) 0.311(2) 0.0654(12) 0.069(8) Uiso 1 1 d
H221 H 0.7514(13) -0.041(2) -0.0144(12) 0.057(7) Uiso 1 1 d
H233 H 0.7290(16) -0.109(3) -0.1626(15) 0.097(10) Uiso 1 1 d
H123 H 1.1422(19) 0.301(3) 0.2302(16) 0.106(11) Uiso 1 1 d
H223 H 0.7053(17) 0.069(2) -0.0356(15) 0.095(9) Uiso 1 1 d
H133 H 1.112(2) 0.431(3) 0.0338(19) 0.140(15) Uiso 1 1 d
H113 H 0.9999(17) 0.557(3) 0.1028(16) 0.098(10) Uiso 1 1 d
H213 H 0.814(2) 0.230(4) -0.164(2) 0.167(16) Uiso 1 1 d

loop_
_atom_site_aniso_label
_atom_site_aniso_U_11
_atom_site_aniso_U_22
_atom_site_aniso_U_33
_atom_site_aniso_U_23
_atom_site_aniso_U_13
_atom_site_aniso_U_12
Mn1 0.02377(13) 0.02936(15) 0.03063(13) -0.00273(12) 0.00919(10) 0.00195(11)
Si2 0.0228(2) 0.0478(4) 0.0390(3) 0.0024(2) 0.0072(2) 0.0072(2)
N1 0.0331(8) 0.0309(9) 0.0358(8) -0.0037(7) 0.0160(6) 0.0020(7)
C3 0.0840(17) 0.0343(13) 0.0784(16) -0.0024(12) 0.0583(14) 0.0078(12)
C2 0.0335(11) 0.0328(11) 0.0476(12) 0.0009(9) 0.0079(9) 0.0032(8)
C7 0.0525(13) 0.0358(12) 0.0474(12) -0.0106(10) 0.0240(10) -0.0073(10)
C21 0.0645(17) 0.0461(15) 0.0647(17) -0.0042(13) -0.0124(14) 0.0098(13)
C1 0.0248(10) 0.0390(13) 0.0389(10) -0.0065(9) 0.0089(8) 0.0023(8)
C23 0.0291(12) 0.0547(17) 0.0806(19) -0.0012(14) -0.0055(11) -0.0027(11)
C4 0.131(3) 0.0320(14) 0.126(2) 0.0073(15) 0.098(2) 0.0023(15)
C6 0.0815(17) 0.0606(16) 0.0561(14) -0.0181(12) 0.0487(13) -0.0194(13)
C22 0.0384(14) 0.159(4) 0.078(2) 0.043(2) 0.0311(15) 0.0375(18)
Si1 0.0388(3) 0.0255(3) 0.0390(3) 0.0022(2) 0.0051(2) -0.0014(2)
C11 0.080(2) 0.0322(13) 0.0703(18) -0.0075(13) 0.0023(17) 0.0038(13)
C5 0.105(2) 0.0569(18) 0.0836(19) 0.0061(14) 0.0667(17) -0.0144(15)
C12 0.090(2) 0.0427(16) 0.0476(14) 0.0030(12) -0.0076(15) 0.0021(16)
C13 0.0571(17) 0.0565(19) 0.096(2) 0.0013(17) 0.0308(16) -0.0114(15)

loop_
_atom_type_symbol
_atom_type_description
_atom_type_scat_dispersion_real
_atom_type_scat_dispersion_imag
_atom_type_scat_source
C C 0.0033 0.0016 'International Tables Vol C Tables 4.2.6.8 and 6.1.1.4'
H H 0.0000 0.0000 'International Tables Vol C Tables 4.2.6.8 and 6.1.1.4'
Si Si 0.0817 0.0704 'International Tables Vol C Tables 4.2.6.8 and 6.1.1.4'
Mn Mn 0.3368 0.7283 'International Tables Vol C Tables 4.2.6.8 and 6.1.1.4'
N N 0.0061 0.0033 'International Tables Vol C Tables 4.2.6.8 and 6.1.1.4'

loop_
_geom_angle_atom_site_label_1
_geom_angle_atom_site_label_2
_geom_angle_atom_site_label_3
_geom_angle
_geom_angle_site_symmetry_1
_geom_angle_site_symmetry_3
C2 Mn1 C1 124.36(8) . .
C2 Mn1 N1 109.51(8) . .
C1 Mn1 N1 102.88(7) . .
C2 Mn1 C1 115.42(8) . 5_755
C1 Mn1 C1 104.77(5) . 5_755
N1 Mn1 C1 95.44(6) . 5_755
C2 Mn1 Mn1 143.99(7) . 5_755
C1 Mn1 Mn1 55.18(5) . 5_755
N1 Mn1 Mn1 104.84(4) . 5_755
C1 Mn1 Mn1 49.59(5) 5_755 5_755
C22 Si2 C1 111.80(11) . .
C22 Si2 C21 108.41(19) . .
C1 Si2 C21 110.62(12) . .
C22 Si2 C23 108.86(18) . .
C1 Si2 C23 109.85(11) . .
C21 Si2 C23 107.16(13) . .
C7 N1 C3 116.39(17) . .
C7 N1 Mn1 122.61(13) . .
C3 N1 Mn1 120.89(13) . .
N1 C3 C4 123.0(2) . .
Si1 C2 Mn1 121.76(10) . .
N1 C7 C6 123.8(2) . .
Si2 C1 Mn1 106.65(9) . .
Si2 C1 Mn1 178.07(11) . 5_755
Mn1 C1 Mn1 75.23(5) . 5_755
C5 C4 C3 119.5(2) . .
C5 C6 C7 118.6(2) . .
C2 Si1 C13 111.17(14) . .
C2 Si1 C12 110.49(13) . .
C13 Si1 C12 108.90(18) . .
C2 Si1 C11 113.37(12) . .
C13 Si1 C11 106.72(16) . .
C12 Si1 C11 105.93(15) . .
C4 C5 C6 118.7(2) . .

loop_
_geom_bond_atom_site_label_1
_geom_bond_atom_site_label_2
_geom_bond_distance
_geom_bond_site_symmetry_2
Mn1 C2 2.124(2) .
Mn1 C1 2.1991(18) .
Mn1 N1 2.2251(14) .
Mn1 C1 2.3711(17) 5_755
Mn1 Mn1 2.7927(5) 5_755
Si2 C22 1.853(3) .
Si2 C1 1.8557(17) .
Si2 C21 1.870(3) .
Si2 C23 1.870(2) .
N1 C7 1.328(2) .
N1 C3 1.332(2) .
C3 C4 1.364(3) .
C2 Si1 1.826(2) .
C7 C6 1.367(3) .
C1 Mn1 2.3711(17) 5_755
C4 C5 1.353(3) .
C6 C5 1.361(3) .
Si1 C13 1.860(3) .
Si1 C12 1.871(3) .
Si1 C11 1.876(3) .
